data_7154499
loop_
_publ_author_name
'Reddy, Vutukuri Prakash'
'Qiu, Renhua'
'Iwasaki, Takanori'
'Kambe, Nobuaki'

_publ_section_title
;
 Nickel-catalyzed synthesis of diarylsulfides and sulfones via C-H bond
 functionalization of arylamides.
;
_journal_issue 24
_journal_name_full 'Organic &amp; biomolecular chemistry'
_journal_page_first 6803
_journal_page_last 6813
_journal_paper_doi 10.1039/c5ob00149h
_journal_volume 13
_journal_year 2015
_chemical_formula_moiety 'C18 H16 N2 O S'
_chemical_formula_sum 'C18 H16 N2 O S'
_chemical_formula_weight 308.40
_chemical_melting_point 369
_chemical_name_systematic 6-Methyl-2-(methylsulfanyl)-N-(quinolin-8-yl)benzamide
_space_group_IT_number 14
_symmetry_cell_setting monoclinic
_symmetry_Int_Tables_number 14
_symmetry_space_group_name_Hall '-P 2ybc'
_symmetry_space_group_name_H-M 'P 1 21/c 1'
_atom_sites_solution_hydrogens geom
_atom_sites_solution_primary direct
_atom_sites_solution_secondary difmap
_audit_update_record
;
2014-10-21 deposited with the CCDC.
2015-05-13 downloaded from the CCDC.
;
_cell_angle_alpha 90.0000
_cell_angle_beta 90.8321(17)
_cell_angle_gamma 90.0000
_cell_formula_units_Z 4
_cell_length_a 7.2995(4)
_cell_length_b 8.9313(4)
_cell_length_c 23.2132(12)
_cell_measurement_reflns_used 11322
_cell_measurement_temperature 123
_cell_measurement_theta_max 27.48
_cell_measurement_theta_min 3.32
_cell_volume 1513.20(13)
_computing_cell_refinement 'RAPID AUTO'
_computing_data_collection 'RAPID AUTO (Rigaku, ????)'
_computing_data_reduction 'RAPID AUTO'
_computing_molecular_graphics 'CrystalStructure 4.0'
_computing_publication_material 'CrystalStructure 4.0 (Rigaku, 2010)'
_computing_structure_refinement 'SHELXL97 (Sheldrick, 2008)'
_computing_structure_solution 'SHELXS97 (Sheldrick, 2008)'
_diffrn_ambient_temperature 123
_diffrn_detector_area_resol_mean 10.000
_diffrn_measured_fraction_theta_full 0.997
_diffrn_measured_fraction_theta_max 0.997
_diffrn_measurement_device_type 'Rigaku R-AXIS RAPID'
_diffrn_measurement_method \w
_diffrn_radiation_type 'Mo K\a'
_diffrn_radiation_wavelength 0.71075
_diffrn_reflns_av_R_equivalents 0.0458
_diffrn_reflns_limit_h_max 9
_diffrn_reflns_limit_h_min -9
_diffrn_reflns_limit_k_max 11
_diffrn_reflns_limit_k_min -11
_diffrn_reflns_limit_l_max 30
_diffrn_reflns_limit_l_min -30
_diffrn_reflns_number 14456
_diffrn_reflns_theta_full 27.49
_diffrn_reflns_theta_max 27.48
_diffrn_standards_number 0
_exptl_absorpt_coefficient_mu 0.217
_exptl_absorpt_correction_T_max 0.955
_exptl_absorpt_correction_T_min 0.735
_exptl_absorpt_correction_type multi-scan
_exptl_absorpt_process_details 'ABSCOR (Rigaku, 1995)'
_exptl_crystal_colour colorless
_exptl_crystal_density_diffrn 1.354
_exptl_crystal_density_method 'not measured'
_exptl_crystal_description block
_exptl_crystal_F_000 648.00
_exptl_crystal_recrystallization_method 'Re-crystallisation from solvent: toluene'
_exptl_crystal_size_max 0.340
_exptl_crystal_size_mid 0.290
_exptl_crystal_size_min 0.210
_refine_diff_density_max 0.440
_refine_diff_density_min -0.220
_refine_ls_extinction_method none
_refine_ls_goodness_of_fit_ref 1.070
_refine_ls_hydrogen_treatment refxyz
_refine_ls_number_parameters 263
_refine_ls_number_reflns 3457
_refine_ls_number_restraints 0
_refine_ls_R_factor_gt 0.0416
_refine_ls_shift/su_max 0.000
_refine_ls_structure_factor_coef Fsqd
_refine_ls_weighting_details 'w = 1/[\s^2^(Fo^2^)+(0.0573P)^2^+0.4540P] where P=(Fo^2^+2Fc^2^)/3'
_refine_ls_weighting_scheme calc
_refine_ls_wR_factor_ref 0.1090
_reflns_number_gt 3052
_reflns_number_total 3457
_reflns_threshold_expression F^2^>2.0\s(F^2^)
_cod_data_source_file c5ob00149h2.cif
_cod_data_source_block 2-methylthio-6-methylbenzo
_cod_depositor_comments 'Adding full bibliography for 7154496--7154499.cif.'
_cod_original_cell_volume 1513.20(14)
_cod_database_code 7154499

loop_
_symmetry_equiv_pos_site_id
_symmetry_equiv_pos_as_xyz
1 +X,+Y,+Z
2 -X,1/2+Y,1/2-Z
3 -X,-Y,-Z
4 +X,1/2-Y,1/2+Z

loop_
_atom_site_label
_atom_site_type_symbol
_atom_site_fract_x
_atom_site_fract_y
_atom_site_fract_z
_atom_site_U_iso_or_equiv
_atom_site_adp_type
_atom_site_occupancy
_atom_site_symmetry_multiplicity
_atom_site_calc_flag
S1 S 0.50557(5) 0.25978(4) 0.290054(15) 0.03193(13) Uani 1.0 4 d
O1 O 0.68401(17) 0.02108(11) 0.40386(4) 0.0379(3) Uani 1.0 4 d
N1 N 0.78084(16) 0.26333(12) 0.40649(5) 0.0210(3) Uani 1.0 4 d
N2 N 0.83704(14) 0.54927(12) 0.43108(5) 0.0226(3) Uani 1.0 4 d
C1 C 0.75510(18) 0.12898(14) 0.38080(5) 0.0226(3) Uani 1.0 4 d
C2 C 0.82560(18) 0.12062(14) 0.32007(5) 0.0212(3) Uani 1.0 4 d
C3 C 0.99563(19) 0.05351(15) 0.31031(6) 0.0244(3) Uani 1.0 4 d
C4 C 1.0511(2) 0.03309(16) 0.25350(6) 0.0285(3) Uani 1.0 4 d
C5 C 0.9413(2) 0.07856(16) 0.20788(6) 0.0296(3) Uani 1.0 4 d
C6 C 0.7747(2) 0.14834(16) 0.21769(6) 0.0269(3) Uani 1.0 4 d
C7 C 0.71521(19) 0.17071(14) 0.27382(5) 0.0233(3) Uani 1.0 4 d
C8 C 1.1183(2) 0.00209(17) 0.35913(6) 0.0288(3) Uani 1.0 4 d
C9 C 0.4000(3) 0.28744(19) 0.22051(7) 0.0333(4) Uani 1.0 4 d
C10 C 0.73246(16) 0.30900(14) 0.46228(5) 0.0196(3) Uani 1.0 4 d
C11 C 0.65877(18) 0.21830(15) 0.50371(6) 0.0217(3) Uani 1.0 4 d
C12 C 0.61298(18) 0.27871(16) 0.55804(5) 0.0241(3) Uani 1.0 4 d
C13 C 0.64345(18) 0.42649(16) 0.57059(5) 0.0244(3) Uani 1.0 4 d
C14 C 0.72226(17) 0.52207(15) 0.52900(5) 0.0214(3) Uani 1.0 4 d
C15 C 0.75737(19) 0.67566(16) 0.53868(6) 0.0259(3) Uani 1.0 4 d
C16 C 0.8280(2) 0.76046(16) 0.49533(7) 0.0275(3) Uani 1.0 4 d
C17 C 0.86436(19) 0.69258(16) 0.44213(6) 0.0259(3) Uani 1.0 4 d
C18 C 0.76615(16) 0.46380(14) 0.47425(5) 0.0194(3) Uani 1.0 4 d
H1 H 1.169(3) -0.010(2) 0.2470(8) 0.032(5) Uiso 1.0 4 d
H2 H 0.978(3) 0.065(2) 0.1686(8) 0.035(5) Uiso 1.0 4 d
H3 H 0.699(3) 0.180(2) 0.1865(8) 0.033(5) Uiso 1.0 4 d
H4 H 1.069(3) 0.029(3) 0.3945(10) 0.055(6) Uiso 1.0 4 d
H5 H 1.244(3) 0.044(3) 0.3547(8) 0.043(5) Uiso 1.0 4 d
H6 H 1.126(3) -0.107(3) 0.3606(9) 0.047(6) Uiso 1.0 4 d
H7 H 0.278(4) 0.327(3) 0.2271(9) 0.051(6) Uiso 1.0 4 d
H8 H 0.471(3) 0.360(3) 0.1964(9) 0.049(6) Uiso 1.0 4 d
H9 H 0.387(3) 0.197(3) 0.1994(8) 0.034(5) Uiso 1.0 4 d
H10 H 0.824(3) 0.332(2) 0.3881(7) 0.023(4) Uiso 1.0 4 d
H11 H 0.636(3) 0.1178(19) 0.4957(7) 0.026(4) Uiso 1.0 4 d
H12 H 0.554(3) 0.2121(18) 0.5863(7) 0.023(4) Uiso 1.0 4 d
H13 H 0.608(3) 0.470(2) 0.6067(8) 0.035(5) Uiso 1.0 4 d
H14 H 0.727(3) 0.715(2) 0.5759(8) 0.034(5) Uiso 1.0 4 d
H15 H 0.852(3) 0.864(3) 0.4995(8) 0.039(5) Uiso 1.0 4 d
H16 H 0.910(3) 0.7531(18) 0.4092(8) 0.028(5) Uiso 1.0 4 d

loop_
_atom_site_aniso_label
_atom_site_aniso_U_11
_atom_site_aniso_U_22
_atom_site_aniso_U_33
_atom_site_aniso_U_12
_atom_site_aniso_U_13
_atom_site_aniso_U_23
S1 0.0310(3) 0.0406(3) 0.0242(2) 0.00972(15) 0.00222(14) 0.00299(14)
O1 0.0648(8) 0.0237(6) 0.0256(5) -0.0121(5) 0.0107(5) -0.0001(4)
N1 0.0257(6) 0.0188(5) 0.0186(5) -0.0029(5) 0.0047(5) 0.0018(4)
N2 0.0209(6) 0.0229(6) 0.0239(6) -0.0011(5) 0.0031(4) 0.0010(5)
C1 0.0266(7) 0.0217(6) 0.0196(6) -0.0003(5) -0.0000(5) 0.0015(5)
C2 0.0266(7) 0.0165(6) 0.0206(6) -0.0033(5) 0.0021(5) -0.0009(5)
C3 0.0277(7) 0.0194(6) 0.0260(7) -0.0028(5) 0.0014(5) -0.0001(5)
C4 0.0299(7) 0.0245(7) 0.0313(7) 0.0009(6) 0.0085(6) -0.0027(6)
C5 0.0401(8) 0.0268(7) 0.0222(7) -0.0014(6) 0.0090(6) -0.0032(6)
C6 0.0361(8) 0.0256(7) 0.0191(6) -0.0019(6) 0.0005(6) 0.0007(5)
C7 0.0280(7) 0.0204(6) 0.0216(6) -0.0010(5) 0.0024(5) 0.0000(5)
C8 0.0284(7) 0.0278(7) 0.0302(8) 0.0000(6) -0.0016(6) 0.0014(6)
C9 0.0329(8) 0.0354(8) 0.0315(8) 0.0030(7) -0.0047(6) 0.0056(7)
C10 0.0174(6) 0.0240(6) 0.0175(6) 0.0022(5) 0.0000(5) 0.0001(5)
C11 0.0211(6) 0.0229(7) 0.0210(6) 0.0006(5) -0.0006(5) 0.0018(5)
C12 0.0229(7) 0.0318(7) 0.0176(6) 0.0025(6) 0.0012(5) 0.0052(5)
C13 0.0240(7) 0.0319(7) 0.0171(6) 0.0048(6) -0.0008(5) 0.0001(5)
C14 0.0181(6) 0.0259(7) 0.0201(6) 0.0039(5) -0.0026(5) -0.0011(5)
C15 0.0242(7) 0.0279(7) 0.0254(7) 0.0044(6) -0.0033(5) -0.0068(6)
C16 0.0266(7) 0.0218(7) 0.0339(8) 0.0008(5) -0.0025(6) -0.0035(6)
C17 0.0246(7) 0.0231(7) 0.0300(7) -0.0023(5) 0.0023(6) 0.0017(6)
C18 0.0159(6) 0.0230(7) 0.0191(6) 0.0008(5) -0.0010(5) 0.0009(5)

loop_
_atom_type_symbol
_atom_type_description
_atom_type_scat_dispersion_real
_atom_type_scat_dispersion_imag
_atom_type_scat_source
C C 0.0033 0.0016
;
International Tables for Crystallography
(1992, Vol. C, Tables 4.2.6.8 and 6.1.1.4)
;
H H 0.0000 0.0000
;
International Tables for Crystallography
(1992, Vol. C, Table 6.1.1.4)
;
O O 0.0106 0.0060
;
International Tables for Crystallography
(1992, Vol. C, Tables 4.2.6.8 and 6.1.1.4)
;
N N 0.0061 0.0033
;
International Tables for Crystallography
(1992, Vol. C, Tables 4.2.6.8 and 6.1.1.4)
;
S S 0.1246 0.1234
;
International Tables for Crystallography
(1992, Vol. C, Tables 4.2.6.8 and 6.1.1.4)
;

loop_
_geom_angle_atom_site_label_1
_geom_angle_atom_site_label_2
_geom_angle_atom_site_label_3
_geom_angle
_geom_angle_publ_flag
C7 S1 C9 103.39(7) yes
C1 N1 C10 128.90(11) yes
C17 N2 C18 117.17(12) yes
O1 C1 N1 124.34(12) yes
O1 C1 C2 121.53(12) yes
N1 C1 C2 114.13(11) yes
C1 C2 C3 119.17(12) yes
C1 C2 C7 119.87(12) yes
C3 C2 C7 120.82(12) yes
C2 C3 C4 118.58(13) yes
C2 C3 C8 121.85(12) yes
C4 C3 C8 119.57(13) yes
C3 C4 C5 120.88(14) yes
C4 C5 C6 120.43(14) yes
C5 C6 C7 120.22(13) yes
S1 C7 C2 117.91(10) yes
S1 C7 C6 123.06(10) yes
C2 C7 C6 119.03(13) yes
N1 C10 C11 125.41(12) yes
N1 C10 C18 114.45(11) yes
C11 C10 C18 120.13(12) yes
C10 C11 C12 119.93(13) yes
C11 C12 C13 121.13(12) yes
C12 C13 C14 120.14(12) yes
C13 C14 C15 123.44(12) yes
C13 C14 C18 119.34(12) yes
C15 C14 C18 117.21(12) yes
C14 C15 C16 119.38(13) yes
C15 C16 C17 119.10(14) yes
N2 C17 C16 124.02(13) yes
N2 C18 C10 117.58(11) yes
N2 C18 C14 123.10(12) yes
C10 C18 C14 119.31(11) yes
C1 N1 H10 119.3(12) no
C10 N1 H10 111.7(12) no
C3 C4 H1 118.3(11) no
C5 C4 H1 120.8(11) no
C4 C5 H2 121.5(11) no
C6 C5 H2 118.1(11) no
C5 C6 H3 120.7(11) no
C7 C6 H3 119.1(11) no
C3 C8 H4 110.6(14) no
C3 C8 H5 110.1(11) no
C3 C8 H6 111.4(12) no
H4 C8 H5 111.0(18) no
H4 C8 H6 104.7(18) no
H5 C8 H6 108.8(17) no
S1 C9 H7 106.9(12) no
S1 C9 H8 111.8(12) no
S1 C9 H9 112.5(11) no
H7 C9 H8 109.7(18) no
H7 C9 H9 107.9(17) no
H8 C9 H9 108.0(17) no
C10 C11 H11 119.9(10) no
C12 C11 H11 120.1(10) no
C11 C12 H12 118.2(10) no
C13 C12 H12 120.6(10) no
C12 C13 H13 122.0(11) no
C14 C13 H13 117.8(11) no
C14 C15 H14 117.0(11) no
C16 C15 H14 123.6(11) no
C15 C16 H15 122.6(12) no
C17 C16 H15 118.3(12) no
N2 C17 H16 115.3(10) no
C16 C17 H16 120.6(10) no

loop_
_geom_bond_atom_site_label_1
_geom_bond_atom_site_label_2
_geom_bond_distance
_geom_bond_publ_flag
S1 C7 1.7701(14) yes
S1 C9 1.7959(17) yes
O1 C1 1.2217(17) yes
N1 C1 1.3518(17) yes
N1 C10 1.4077(17) yes
N2 C17 1.3200(18) yes
N2 C18 1.3674(17) yes
C1 C2 1.5096(17) yes
C2 C3 1.3997(19) yes
C2 C7 1.4060(18) yes
C3 C4 1.397(2) yes
C3 C8 1.506(2) yes
C4 C5 1.380(2) yes
C5 C6 1.388(2) yes
C6 C7 1.3938(19) yes
C10 C11 1.3731(19) yes
C10 C18 1.4308(18) yes
C11 C12 1.4162(19) yes
C12 C13 1.369(2) yes
C13 C14 1.4170(18) yes
C14 C15 1.413(2) yes
C14 C18 1.4144(17) yes
C15 C16 1.366(2) yes
C16 C17 1.404(3) yes
N1 H10 0.812(18) no
C4 H1 0.960(18) no
C5 H2 0.962(19) no
C6 H3 0.946(18) no
C8 H4 0.93(3) no
C8 H5 1.00(2) no
C8 H6 0.97(3) no
C9 H7 0.97(3) no
C9 H8 1.01(2) no
C9 H9 0.951(19) no
C11 H11 0.931(17) no
C12 H12 0.989(17) no
C13 H13 0.961(19) no
C15 H14 0.963(18) no
C16 H15 0.94(2) no
C17 H16 0.997(17) no

loop_
_geom_contact_atom_site_label_1
_geom_contact_atom_site_label_2
_geom_contact_distance
_geom_contact_publ_flag
_geom_contact_site_symmetry_2
S1 N1 3.3446(13) no .
S1 C1 3.0014(13) no .
O1 C3 3.1808(18) no .
O1 C7 3.3121(16) no .
O1 C8 3.3541(19) no .
O1 C10 2.9262(16) no .
O1 C11 2.9191(17) no .
N1 N2 2.6475(16) no .
N1 C3 3.3251(18) no .
N1 C7 3.2180(17) no .
N1 C8 3.5774(19) no .
N2 C15 2.8095(19) no .
C1 C8 2.933(2) no .
C1 C11 3.0544(19) no .
C2 C5 2.7750(19) no .
C3 C6 2.800(2) no .
C4 C7 2.789(2) no .
C6 C9 3.006(3) no .
C10 C13 2.8093(17) no .
C10 C17 3.5910(19) no .
C11 C14 2.8129(19) no .
C12 C18 2.7981(18) no .
C14 C17 2.7427(19) no .
C16 C18 2.7308(19) no .
O1 C12 3.5646(18) no 3_656
O1 C16 3.3116(18) no 1_545
O1 C17 3.3311(18) no 1_545
N2 C13 3.5137(17) no 3_666
N2 C14 3.3951(17) no 3_766
C2 C9 3.523(2) no 2_645
C4 C9 3.506(3) no 1_655
C6 C13 3.5958(19) no 4_554
C7 C9 3.528(3) no 2_645
C9 C2 3.523(2) no 2_655
C9 C4 3.506(3) no 1_455
C9 C7 3.528(3) no 2_655
C10 C15 3.5779(19) no 3_666
C10 C16 3.3992(19) no 3_766
C11 C15 3.317(2) no 3_666
C11 C16 3.559(2) no 3_666
C12 O1 3.5646(18) no 3_656
C12 C15 3.5127(19) no 3_666
C12 C16 3.450(2) no 3_666
C12 C17 3.494(2) no 3_666
C13 N2 3.5137(17) no 3_666
C13 C6 3.5958(19) no 4_555
C13 C14 3.5359(18) no 3_666
C13 C18 3.3004(18) no 3_666
C14 N2 3.3951(17) no 3_766
C14 C13 3.5359(18) no 3_666
C14 C14 3.5171(18) no 3_666
C14 C18 3.5671(18) no 3_666
C15 C10 3.5779(19) no 3_666
C15 C11 3.317(2) no 3_666
C15 C12 3.5127(19) no 3_666
C16 O1 3.3116(18) no 1_565
C16 C10 3.3992(19) no 3_766
C16 C11 3.559(2) no 3_666
C16 C12 3.450(2) no 3_666
C17 O1 3.3311(18) no 1_565
C17 C12 3.494(2) no 3_666
C17 C18 3.5834(19) no 3_766
C18 C13 3.3004(18) no 3_666
C18 C14 3.5671(18) no 3_666
C18 C17 3.5834(19) no 3_766
S1 H3 2.894(18) no .
S1 H10 3.294(17) no .
O1 H4 2.82(3) no .
O1 H6 3.58(2) no .
O1 H10 2.982(18) no .
O1 H11 2.331(17) no .
N1 H4 2.98(3) no .
N1 H11 2.675(17) no .
N2 H10 2.185(18) no .
N2 H15 3.228(19) no .
C1 H4 2.48(3) no .
C1 H6 3.47(2) no .
C1 H11 2.818(17) no .
C2 H1 3.265(18) no .
C2 H3 3.264(18) no .
C2 H4 2.59(3) no .
C2 H5 3.22(2) no .
C2 H6 3.12(2) no .
C2 H10 2.460(18) no .
C3 H2 3.291(19) no .
C3 H10 3.327(18) no .
C4 H3 3.258(18) no .
C4 H4 3.27(3) no .
C4 H5 2.721(19) no .
C4 H6 2.83(2) no .
C6 H1 3.272(18) no .
C6 H8 2.95(2) no .
C6 H9 2.887(19) no .
C7 H2 3.268(19) no .
C7 H8 3.03(2) no .
C7 H9 2.941(18) no .
C7 H10 3.112(17) no .
C8 H1 2.637(18) no .
C9 H3 2.523(18) no .
C10 H12 3.293(17) no .
C11 H10 3.127(17) no .
C11 H13 3.305(19) no .
C13 H11 3.260(17) no .
C13 H14 2.651(18) no .
C14 H12 3.315(16) no .
C14 H15 3.27(2) no .
C15 H13 2.665(18) no .
C15 H16 3.294(18) no .
C17 H10 3.469(18) no .
C17 H14 3.284(18) no .
C18 H10 2.364(17) no .
C18 H11 3.273(17) no .
C18 H13 3.299(19) no .
C18 H14 3.273(18) no .
C18 H16 3.179(17) no .
H1 H2 2.37(3) no .
H1 H4 3.53(3) no .
H1 H5 2.60(3) no .
H1 H6 2.80(3) no .
H2 H3 2.32(3) no .
H3 H7 3.49(3) no .
H3 H8 2.33(3) no .
H3 H9 2.31(3) no .
H4 H10 3.24(3) no .
H10 H11 3.45(3) no .
H11 H12 2.35(3) no .
H12 H13 2.38(3) no .
H13 H14 2.46(3) no .
H14 H15 2.41(3) no .
H15 H16 2.36(3) no .
S1 H1 3.573(18) no 1_455
S1 H1 3.264(18) no 2_755
S1 H5 3.12(2) no 1_455
S1 H8 3.59(2) no 2_645
S1 H13 3.511(18) no 3_666
S1 H14 3.571(18) no 3_666
O1 H5 3.40(2) no 1_455
O1 H7 3.51(2) no 2_645
O1 H8 2.95(2) no 2_645
O1 H11 3.548(17) no 3_656
O1 H12 2.724(17) no 3_656
O1 H15 2.886(19) no 1_545
O1 H16 2.911(17) no 1_545
N2 H2 2.700(19) no 2_755
N2 H12 3.581(17) no 3_666
N2 H13 3.359(18) no 3_666
C1 H8 3.41(2) no 2_645
C2 H7 2.94(3) no 2_645
C2 H8 3.20(2) no 2_645
C3 H7 2.96(3) no 2_645
C3 H16 3.592(17) no 1_545
C4 H7 3.17(3) no 1_655
C4 H7 3.06(3) no 2_645
C4 H9 3.133(19) no 1_655
C5 H6 3.26(3) no 2_755
C5 H7 3.34(3) no 1_655
C5 H7 3.15(3) no 2_645
C5 H9 3.429(19) no 1_655
C5 H10 3.587(17) no 2_745
C5 H13 3.384(18) no 4_554
C5 H16 3.328(17) no 2_745
C6 H1 3.183(18) no 2_755
C6 H6 2.94(3) no 2_755
C6 H7 3.17(3) no 2_645
C6 H13 3.024(19) no 4_554
C7 H1 3.013(18) no 2_755
C7 H7 3.07(3) no 2_645
C7 H8 3.17(2) no 2_645
C8 H3 3.347(18) no 2_745
C8 H8 3.52(2) no 2_745
C8 H12 3.301(17) no 3_756
C8 H14 3.144(18) no 3_766
C8 H15 3.497(19) no 3_766
C8 H16 2.942(17) no 1_545
C9 H1 3.211(18) no 1_455
C9 H12 3.327(17) no 4_554
C10 H13 3.540(18) no 3_666
C10 H14 3.460(18) no 3_666
C10 H15 3.505(19) no 3_766
C11 H14 3.395(18) no 3_666
C11 H15 3.47(2) no 1_545
C12 H3 3.062(18) no 4_555
C12 H6 3.07(2) no 3_756
C12 H16 3.562(18) no 3_766
C13 H2 3.315(18) no 4_555
C13 H3 2.879(18) no 4_555
C15 H4 3.30(3) no 3_766
C15 H5 3.521(19) no 3_766
C15 H10 3.474(17) no 3_766
C15 H11 3.494(17) no 3_666
C16 H4 3.25(3) no 3_766
C16 H11 3.486(17) no 1_565
C16 H11 3.565(17) no 3_666
C16 H12 3.358(17) no 3_666
C17 H2 3.054(19) no 2_755
C17 H4 3.54(3) no 1_565
C17 H6 3.25(2) no 1_565
C17 H12 3.230(17) no 3_666
C18 H13 3.347(18) no 3_666
H1 S1 3.573(18) no 1_655
H1 S1 3.264(18) no 2_745
H1 C6 3.183(18) no 2_745
H1 C7 3.013(18) no 2_745
H1 C9 3.211(18) no 1_655
H1 H3 3.30(3) no 2_745
H1 H7 3.15(3) no 1_655
H1 H8 3.14(3) no 2_745
H1 H9 2.68(3) no 1_655
H1 H10 3.44(3) no 2_745
H2 N2 2.700(19) no 2_745
H2 C13 3.315(18) no 4_554
H2 C17 3.054(19) no 2_745
H2 H6 3.11(3) no 2_755
H2 H7 3.47(3) no 1_655
H2 H9 3.28(3) no 1_655
H2 H10 2.86(3) no 2_745
H2 H13 3.06(3) no 4_554
H2 H16 2.61(3) no 2_745
H3 C8 3.347(18) no 2_755
H3 C12 3.062(18) no 4_554
H3 C13 2.879(18) no 4_554
H3 H1 3.30(3) no 2_755
H3 H5 3.41(3) no 2_755
H3 H6 2.55(3) no 2_755
H3 H12 2.72(3) no 4_554
H3 H13 2.38(3) no 4_554
H4 C15 3.30(3) no 3_766
H4 C16 3.25(3) no 3_766
H4 C17 3.54(3) no 1_545
H4 H11 3.56(3) no 3_756
H4 H12 3.52(3) no 3_756
H4 H14 2.81(3) no 3_766
H4 H15 3.28(3) no 1_545
H4 H15 2.69(3) no 3_766
H4 H16 2.75(3) no 1_545
H5 S1 3.12(2) no 1_655
H5 O1 3.40(2) no 1_655
H5 C15 3.521(19) no 3_766
H5 H3 3.41(3) no 2_745
H5 H8 2.92(3) no 2_745
H5 H12 3.04(3) no 3_756
H5 H14 2.69(3) no 3_766
H5 H15 3.56(3) no 3_766
H6 C5 3.26(3) no 2_745
H6 C6 2.94(3) no 2_745
H6 C12 3.07(2) no 3_756
H6 C17 3.25(2) no 1_545
H6 H2 3.11(3) no 2_745
H6 H3 2.55(3) no 2_745
H6 H8 3.25(3) no 2_745
H6 H12 2.79(3) no 3_756
H6 H16 2.32(3) no 1_545
H7 O1 3.51(2) no 2_655
H7 C2 2.94(3) no 2_655
H7 C3 2.96(3) no 2_655
H7 C4 3.17(3) no 1_455
H7 C4 3.06(3) no 2_655
H7 C5 3.34(3) no 1_455
H7 C5 3.15(3) no 2_655
H7 C6 3.17(3) no 2_655
H7 C7 3.07(3) no 2_655
H7 H1 3.15(3) no 1_455
H7 H2 3.47(3) no 1_455
H7 H16 3.50(3) no 2_645
H8 S1 3.59(2) no 2_655
H8 O1 2.95(2) no 2_655
H8 C1 3.41(2) no 2_655
H8 C2 3.20(2) no 2_655
H8 C7 3.17(2) no 2_655
H8 C8 3.52(2) no 2_755
H8 H1 3.14(3) no 2_755
H8 H5 2.92(3) no 2_755
H8 H6 3.25(3) no 2_755
H8 H12 2.71(3) no 4_554
H9 C4 3.133(19) no 1_455
H9 C5 3.429(19) no 1_455
H9 H1 2.68(3) no 1_455
H9 H2 3.28(3) no 1_455
H9 H12 3.02(3) no 4_554
H9 H13 3.09(3) no 4_554
H9 H16 3.34(3) no 2_645
H10 C5 3.587(17) no 2_755
H10 C15 3.474(17) no 3_766
H10 H1 3.44(3) no 2_755
H10 H2 2.86(3) no 2_755
H10 H14 3.40(3) no 3_766
H11 O1 3.548(17) no 3_656
H11 C15 3.494(17) no 3_666
H11 C16 3.486(17) no 1_545
H11 C16 3.565(17) no 3_666
H11 H4 3.56(3) no 3_756
H11 H11 2.90(3) no 3_656
H11 H14 3.44(3) no 3_666
H11 H15 2.76(3) no 1_545
H11 H15 3.57(3) no 3_666
H12 O1 2.724(17) no 3_656
H12 N2 3.581(17) no 3_666
H12 C8 3.301(17) no 3_756
H12 C9 3.327(17) no 4_555
H12 C16 3.358(17) no 3_666
H12 C17 3.230(17) no 3_666
H12 H3 2.72(3) no 4_555
H12 H4 3.52(3) no 3_756
H12 H5 3.04(3) no 3_756
H12 H6 2.79(3) no 3_756
H12 H8 2.71(3) no 4_555
H12 H9 3.02(3) no 4_555
H12 H16 3.41(3) no 3_666
H13 S1 3.511(18) no 3_666
H13 N2 3.359(18) no 3_666
H13 C5 3.384(18) no 4_555
H13 C6 3.024(19) no 4_555
H13 C10 3.540(18) no 3_666
H13 C18 3.347(18) no 3_666
H13 H2 3.06(3) no 4_555
H13 H3 2.38(3) no 4_555
H13 H9 3.09(3) no 4_555
H14 S1 3.571(18) no 3_666
H14 C8 3.144(18) no 3_766
H14 C10 3.460(18) no 3_666
H14 C11 3.395(18) no 3_666
H14 H4 2.81(3) no 3_766
H14 H5 2.69(3) no 3_766
H14 H10 3.40(3) no 3_766
H14 H11 3.44(3) no 3_666
H15 O1 2.886(19) no 1_565
H15 C8 3.497(19) no 3_766
H15 C10 3.505(19) no 3_766
H15 C11 3.47(2) no 1_565
H15 H4 3.28(3) no 1_565
H15 H4 2.69(3) no 3_766
H15 H5 3.56(3) no 3_766
H15 H11 2.76(3) no 1_565
H15 H11 3.57(3) no 3_666
H15 H15 3.25(3) no 3_776
H16 O1 2.911(17) no 1_565
H16 C3 3.592(17) no 1_565
H16 C5 3.328(17) no 2_755
H16 C8 2.942(17) no 1_565
H16 C12 3.562(18) no 3_766
H16 H2 2.61(3) no 2_755
H16 H4 2.75(3) no 1_565
H16 H6 2.32(3) no 1_565
H16 H7 3.50(3) no 2_655
H16 H9 3.34(3) no 2_655
H16 H12 3.41(3) no 3_666

loop_
_geom_hbond_atom_site_label_D
_geom_hbond_atom_site_label_H
_geom_hbond_atom_site_label_A
_geom_hbond_distance_DA
_geom_hbond_distance_DH
_geom_hbond_distance_HA
_geom_hbond_angle_DHA
_geom_hbond_publ_flag
N1 H10 N2 2.6475(16) 0.812 2.185(18) 116.4(15) no

loop_
_geom_torsion_atom_site_label_1
_geom_torsion_atom_site_label_2
_geom_torsion_atom_site_label_3
_geom_torsion_atom_site_label_4
_geom_torsion
_geom_torsion_publ_flag
C9 S1 C7 C2 -174.36(9) no
C9 S1 C7 C6 5.61(12) no
C1 N1 C10 C11 5.0(2) no
C1 N1 C10 C18 -175.06(12) no
C10 N1 C1 O1 -1.0(3) no
C10 N1 C1 C2 -179.92(11) no
C17 N2 C18 C10 178.72(10) no
C17 N2 C18 C14 -0.05(17) no
C18 N2 C17 C16 1.11(19) no
O1 C1 C2 C3 -79.28(16) no
O1 C1 C2 C7 96.43(15) no
N1 C1 C2 C3 99.71(13) no
N1 C1 C2 C7 -84.58(14) no
C1 C2 C3 C4 173.73(10) no
C1 C2 C3 C8 -5.73(18) no
C1 C2 C7 S1 6.37(17) no
C1 C2 C7 C6 -173.60(10) no
C3 C2 C7 S1 -177.99(10) no
C3 C2 C7 C6 2.04(19) no
C7 C2 C3 C4 -1.94(19) no
C7 C2 C3 C8 178.60(11) no
C2 C3 C4 C5 0.3(2) no
C8 C3 C4 C5 179.76(12) no
C3 C4 C5 C6 1.3(2) no
C4 C5 C6 C7 -1.2(2) no
C5 C6 C7 S1 179.56(11) no
C5 C6 C7 C2 -0.5(2) no
N1 C10 C11 C12 -178.91(11) no
N1 C10 C18 N2 1.03(15) no
N1 C10 C18 C14 179.84(10) no
C11 C10 C18 N2 -179.01(11) no
C11 C10 C18 C14 -0.19(17) no
C18 C10 C11 C12 1.13(18) no
C10 C11 C12 C13 -1.01(19) no
C11 C12 C13 C14 -0.08(19) no
C12 C13 C14 C15 179.82(11) no
C12 C13 C14 C18 1.02(18) no
C13 C14 C15 C16 -177.77(11) no
C13 C14 C18 N2 177.86(11) no
C13 C14 C18 C10 -0.88(17) no
C15 C14 C18 N2 -1.01(18) no
C15 C14 C18 C10 -179.76(10) no
C18 C14 C15 C16 1.05(18) no
C14 C15 C16 C17 -0.1(2) no
C15 C16 C17 N2 -1.0(3) no
